data_7114398
loop_
_publ_author_name
'Arndt, Stefan'
'Spaniol, Thomas P.'
'Okuda, Jun'

_publ_section_title
;
 The first structurally characterized cationic lanthanide--alkyl
 complexesElectronic supplementary information (ESI) available:
 experimental and spectroscopic details. See
 http://www.rsc.org/suppdata/cc/b2/b201613n/
;
_journal_issue 8
_journal_name_full 'Chemical Communications'
_journal_page_first 896
_journal_paper_doi 10.1039/b201613n
_journal_year 2002
_chemical_formula_sum 'C43 H74 B Cl Lu O6 Si3'
_chemical_formula_weight 992.52
_chemical_name_systematic
;
1,4,7,10,13,16-hexaoxacyclooctadecane-
bis(trimethylsilylmethyl)lutetium(III)-
trimethylsilylmethyltriphenylborate 
;
_space_group_IT_number 19
_symmetry_cell_setting orthorhombic
_symmetry_space_group_name_Hall 'P 2ac 2ab'
_symmetry_space_group_name_H-M 'P 21 21 21'
_atom_sites_solution_hydrogens geom
_atom_sites_solution_primary direct
_atom_sites_solution_secondary difmap
_audit_creation_method SHELXL-97
_cell_angle_alpha 90.00
_cell_angle_beta 90.00
_cell_angle_gamma 90.00
_cell_formula_units_Z 4
_cell_length_a 10.5050(5)
_cell_length_b 16.3955(8)
_cell_length_c 30.297(2)
_cell_measurement_temperature 183(2)
_cell_volume 5218.2(5)
_computing_cell_refinement SAINT
_computing_data_collection SMART
_computing_data_reduction SAINT
_computing_molecular_graphics 'Ortep-III for Windows (Farraguia, 1997)'
_computing_publication_material 'WinGX Publication Routines (Farraguia, 1999)'
_computing_structure_refinement 'SHELXL-97 (Sheldrick, 1997)'
_computing_structure_solution 'SHELXS-86 (Sheldrick, 1986)'
_diffrn_ambient_temperature 183(2)
_diffrn_measured_fraction_theta_full 0.997
_diffrn_measured_fraction_theta_max 0.997
_diffrn_measurement_device_type '? Bruker AXS diffactometer with CCD detector'
_diffrn_measurement_method \w-scans
_diffrn_radiation_monochromator graphite
_diffrn_radiation_source 'fine-focus sealed tube'
_diffrn_radiation_type MoK\a
_diffrn_radiation_wavelength 0.71073
_diffrn_reflns_av_R_equivalents 0.0497
_diffrn_reflns_av_sigmaI/netI 0.0642
_diffrn_reflns_limit_h_max 13
_diffrn_reflns_limit_h_min -14
_diffrn_reflns_limit_k_max 21
_diffrn_reflns_limit_k_min -21
_diffrn_reflns_limit_l_max 40
_diffrn_reflns_limit_l_min -40
_diffrn_reflns_number 48035
_diffrn_reflns_theta_full 28.31
_diffrn_reflns_theta_max 28.31
_diffrn_reflns_theta_min 2.57
_exptl_absorpt_coefficient_mu 2.051
_exptl_absorpt_correction_T_max 0.7324
_exptl_absorpt_correction_T_min 0.5736
_exptl_absorpt_correction_type empirical
_exptl_crystal_colour colourless
_exptl_crystal_density_diffrn 1.263
_exptl_crystal_density_method 'not measured'
_exptl_crystal_description prism
_exptl_crystal_F_000 2060
_exptl_crystal_size_max 0.31
_exptl_crystal_size_mid 0.25
_exptl_crystal_size_min 0.16
_refine_diff_density_max 1.892
_refine_diff_density_min -1.002
_refine_diff_density_rms 0.134
_refine_ls_abs_structure_details 'Flack H D (1983), Acta Cryst. A39, 876-881'
_refine_ls_abs_structure_Flack 0.008(11)
_refine_ls_extinction_method none
_refine_ls_goodness_of_fit_ref 1.038
_refine_ls_hydrogen_treatment mixed
_refine_ls_matrix_type full
_refine_ls_number_parameters 480
_refine_ls_number_reflns 12892
_refine_ls_number_restraints 5
_refine_ls_restrained_S_all 1.038
_refine_ls_R_factor_all 0.0666
_refine_ls_R_factor_gt 0.0455
_refine_ls_shift/su_max 0.000
_refine_ls_shift/su_mean 0.000
_refine_ls_structure_factor_coef Fsqd
_refine_ls_weighting_details 'calc w=1/[\s^2^(Fo^2^)+(0.0766P)^2^+0.0000P] where P=(Fo^2^+2Fc^2^)/3'
_refine_ls_weighting_scheme calc
_refine_ls_wR_factor_gt 0.1207
_refine_ls_wR_factor_ref 0.1300
_reflns_number_gt 10241
_reflns_number_total 12892
_reflns_threshold_expression >2sigma(I)
_cod_data_source_file b201613n.txt
_cod_data_source_block sa23
_cod_original_sg_symbol_H-M P212121
_cod_database_code 7114398

loop_
_symmetry_equiv_pos_as_xyz
'x, y, z'
'-x+1/2, -y, z+1/2'
'x+1/2, -y+1/2, -z'
'-x, y+1/2, -z+1/2'

loop_
_atom_site_label
_atom_site_type_symbol
_atom_site_fract_x
_atom_site_fract_y
_atom_site_fract_z
_atom_site_U_iso_or_equiv
_atom_site_adp_type
_atom_site_occupancy
_atom_site_symmetry_multiplicity
_atom_site_calc_flag
_atom_site_refinement_flags
_atom_site_disorder_assembly
_atom_site_disorder_group
B B 1.0994(9) 0.4020(5) 0.8735(2) 0.0391(17) Uani 1 1 d . . .
Lu Lu 0.60236(2) 0.054001(15) 0.847118(8) 0.02852(8) Uani 1 1 d . A .
O1 O 0.7561(5) -0.0424(3) 0.88485(17) 0.0470(13) Uani 1 1 d . . .
O2 O 0.6770(5) -0.0590(4) 0.80261(17) 0.0528(13) Uani 1 1 d . . .
O3 O 0.8091(5) 0.0735(4) 0.81270(17) 0.0544(15) Uani 1 1 d . . .
O4 O 0.6987(5) 0.1876(3) 0.8574(2) 0.0573(16) Uani 1 1 d . . .
O5 O 0.4695(5) 0.1528(3) 0.88299(15) 0.0373(11) Uani 1 1 d . . .
O6 O 0.6413(5) 0.0688(4) 0.92893(16) 0.0580(16) Uani 1 1 d . . .
Si1A Si 0.2785(6) -0.0473(5) 0.8819(2) 0.0792(16) Uiso 0.50 1 d P A 1
Si1B Si 0.2732(3) -0.0411(2) 0.85279(14) 0.0338(8) Uiso 0.50 1 d P A 2
Si2 Si 0.5370(3) 0.17183(17) 0.73565(8) 0.0678(8) Uani 1 1 d . A .
Si3 Si 1.0585(2) 0.58043(14) 0.90656(9) 0.0543(6) Uani 1 1 d . . .
C1 C 0.8040(9) -0.1139(5) 0.8637(3) 0.059(2) Uani 1 1 d . . .
H1A H 0.8067 -0.1600 0.8847 0.071 Uiso 1 1 calc R . .
H1B H 0.8912 -0.1042 0.8524 0.071 Uiso 1 1 calc R . .
C2 C 0.7128(9) -0.1332(5) 0.8253(3) 0.057(2) Uani 1 1 d . . .
H2A H 0.7550 -0.1708 0.8043 0.068 Uiso 1 1 calc R . .
H2B H 0.6357 -0.1606 0.8368 0.068 Uiso 1 1 calc R . .
C3 C 0.7581(11) -0.0343(7) 0.7675(3) 0.081(4) Uani 1 1 d . . .
H3A H 0.7079 -0.0031 0.7456 0.098 Uiso 1 1 calc R . .
H3B H 0.7924 -0.0833 0.7526 0.098 Uiso 1 1 calc R . .
C4 C 0.8626(9) 0.0154(6) 0.7828(3) 0.071(3) Uani 1 1 d . . .
H4A H 0.9269 -0.0186 0.7980 0.085 Uiso 1 1 calc R . .
H4B H 0.9040 0.0435 0.7577 0.085 Uiso 1 1 calc R . .
C5 C 0.8927(11) 0.1353(8) 0.8274(6) 0.131(6) Uani 1 1 d . . .
H5A H 0.9493 0.1129 0.8505 0.158 Uiso 1 1 calc R . .
H5B H 0.9466 0.1535 0.8025 0.158 Uiso 1 1 calc R . .
C6 C 0.8259(10) 0.2026(7) 0.8445(3) 0.082(4) Uani 1 1 d . . .
H6A H 0.8256 0.2463 0.8219 0.098 Uiso 1 1 calc R . .
H6B H 0.8732 0.2236 0.8704 0.098 Uiso 1 1 calc R . .
C7 C 0.6285(9) 0.2567(5) 0.8713(3) 0.057(2) Uani 1 1 d . . .
H7A H 0.6479 0.3042 0.8523 0.068 Uiso 1 1 calc R . .
H7B H 0.6498 0.2708 0.9022 0.068 Uiso 1 1 calc R . .
C8 C 0.4925(8) 0.2343(5) 0.8675(3) 0.051(2) Uani 1 1 d . . .
H8A H 0.4407 0.2731 0.8850 0.061 Uiso 1 1 calc R . .
H8B H 0.4658 0.2386 0.8363 0.061 Uiso 1 1 calc R . .
C9 C 0.4527(8) 0.1445(6) 0.9290(2) 0.052(2) Uani 1 1 d . . .
H9A H 0.3965 0.0973 0.9350 0.062 Uiso 1 1 calc R . .
H9B H 0.4103 0.1940 0.9407 0.062 Uiso 1 1 calc R . .
10 C 0.5721(8) 0.1330(5) 0.9518(2) 0.055(2) Uani 1 1 d . . .
H10A H 0.5565 0.1171 0.9829 0.066 Uiso 1 1 calc R . .
H10B H 0.6220 0.1842 0.9516 0.066 Uiso 1 1 calc R . .
C11 C 0.7432(9) 0.0336(5) 0.9503(3) 0.059(2) Uani 1 1 d . . .
H11A H 0.8115 0.0748 0.9535 0.071 Uiso 1 1 calc R . .
H11B H 0.7163 0.0170 0.9803 0.071 Uiso 1 1 calc R . .
C12 C 0.7908(13) -0.0322(7) 0.9289(3) 0.093(4) Uani 1 1 d . . .
H12A H 0.7642 -0.0816 0.9453 0.112 Uiso 1 1 calc R . .
H12B H 0.8848 -0.0294 0.9304 0.112 Uiso 1 1 calc R . .
C13 C 0.4440(7) -0.0404(5) 0.8688(3) 0.059(2) Uani 1 1 d . . .
H13A H 0.4524 -0.0828 0.8457 0.070 Uiso 0.50 1 calc PR A 1
H13B H 0.4833 -0.0650 0.8954 0.070 Uiso 0.50 1 calc PR A 1
H13C H 0.4772 -0.0946 0.8602 0.070 Uiso 0.50 1 calc PR A 2
H13D H 0.4445 -0.0396 0.9015 0.070 Uiso 0.50 1 calc PR A 2
C14A C 0.1971(7) -0.1386(5) 0.8843(3) 0.102(10) Uiso 0.50 1 d PR A 1
H14A H 0.2149 -0.1701 0.8575 0.153 Uiso 0.50 1 d PR A 1
H14B H 0.1055 -0.1280 0.8864 0.153 Uiso 0.50 1 d PR A 1
H14C H 0.2249 -0.1697 0.9102 0.153 Uiso 0.50 1 d PR A 1
C15A C 0.254(3) -0.043(2) 0.8253(11) 0.130(10) Uiso 0.50 1 d P A 1
H15A H 0.2081 0.0078 0.8185 0.195 Uiso 0.50 1 d PR A 1
H15B H 0.2026 -0.0896 0.8158 0.195 Uiso 0.50 1 d PR A 1
H15C H 0.3355 -0.0433 0.8098 0.195 Uiso 0.50 1 d PR A 1
C16A C 0.194(3) 0.0416(17) 0.9010(9) 0.108(8) Uiso 0.50 1 d P A 1
H16A H 0.1055 0.0271 0.9071 0.162 Uiso 0.50 1 d PR A 1
H16B H 0.1972 0.0836 0.8781 0.162 Uiso 0.50 1 d PR A 1
H16C H 0.2340 0.0624 0.9281 0.162 Uiso 0.50 1 d PR A 1
C14B C 0.189(2) -0.1387(11) 0.8662(8) 0.065(5) Uiso 0.50 1 d P A 2
H14D H 0.1943 -0.1519 0.8977 0.097 Uiso 0.50 1 d PR A 2
H14E H 0.2270 -0.1828 0.8489 0.097 Uiso 0.50 1 d PR A 2
H14F H 0.0989 -0.1326 0.8579 0.097 Uiso 0.50 1 d PR A 2
C15B C 0.2453(17) -0.0335(10) 0.7911(6) 0.055(4) Uiso 0.50 1 d P A 2
H15D H 0.1601 -0.0541 0.7841 0.082 Uiso 0.50 1 d PR A 2
H15E H 0.3092 -0.0662 0.7756 0.082 Uiso 0.50 1 d PR A 2
H15F H 0.2522 0.0236 0.7819 0.082 Uiso 0.50 1 d PR A 2
C16B C 0.1800(16) 0.0417(10) 0.8715(6) 0.052(4) Uiso 0.50 1 d P A 2
H16D H 0.2324 0.0782 0.8895 0.078 Uiso 0.50 1 d PR A 2
H16E H 0.1090 0.0211 0.8893 0.078 Uiso 0.50 1 d PR A 2
H16F H 0.1465 0.0717 0.8460 0.078 Uiso 0.50 1 d PR A 2
C17 C 0.5035(8) 0.0990(5) 0.7811(3) 0.0473(18) Uiso 1 1 d . . .
H17A H 0.4880 0.0473 0.7651 0.057 Uiso 1 1 calc R A .
H17B H 0.4185 0.1167 0.7915 0.057 Uiso 1 1 calc R . .
C18 C 0.6995(16) 0.1594(9) 0.7093(4) 0.138(7) Uani 1 1 d . . .
H18A H 0.6938 0.1204 0.6849 0.207 Uiso 1 1 calc R A .
H18B H 0.7600 0.1391 0.7314 0.207 Uiso 1 1 calc R . .
H18C H 0.7288 0.2122 0.6981 0.207 Uiso 1 1 calc R . .
C19 C 0.5237(12) 0.2807(6) 0.7513(3) 0.082(3) Uani 1 1 d . . .
H19A H 0.5337 0.3148 0.7250 0.122 Uiso 1 1 calc R A .
H19B H 0.5903 0.2942 0.7727 0.122 Uiso 1 1 calc R . .
H19C H 0.4399 0.2907 0.7645 0.122 Uiso 1 1 calc R . .
C20 C 0.4240(13) 0.1603(6) 0.6889(3) 0.099(5) Uani 1 1 d . . .
H20A H 0.4504 0.1957 0.6645 0.149 Uiso 1 1 calc R A .
H20B H 0.3382 0.1756 0.6986 0.149 Uiso 1 1 calc R . .
H20C H 0.4236 0.1034 0.6790 0.149 Uiso 1 1 calc R . .
C21 C 1.0413(8) 0.4949(5) 0.8673(3) 0.0484(19) Uani 1 1 d . . .
H21A H 0.9485 0.4878 0.8629 0.058 Uiso 1 1 calc R . .
H21B H 1.0755 0.5150 0.8389 0.058 Uiso 1 1 calc R . .
C22 C 1.2220(11) 0.6136(6) 0.9152(4) 0.086(3) Uani 1 1 d . . .
H22A H 1.2241 0.6557 0.9382 0.129 Uiso 1 1 calc R . .
H22B H 1.2559 0.6361 0.8876 0.129 Uiso 1 1 calc R . .
H22C H 1.2740 0.5670 0.9244 0.129 Uiso 1 1 calc R . .
C23 C 0.9877(12) 0.5575(7) 0.9621(4) 0.089(3) Uani 1 1 d . . .
H23A H 1.0453 0.5217 0.9786 0.134 Uiso 1 1 calc R . .
H23B H 0.9054 0.5302 0.9582 0.134 Uiso 1 1 calc R . .
H23C H 0.9754 0.6085 0.9784 0.134 Uiso 1 1 calc R . .
C24 C 0.9722(10) 0.6721(6) 0.8851(4) 0.085(3) Uani 1 1 d . . .
H24A H 0.8926 0.6550 0.8711 0.127 Uiso 1 1 calc R . .
H24B H 1.0257 0.7002 0.8634 0.127 Uiso 1 1 calc R . .
H24C H 0.9533 0.7092 0.9096 0.127 Uiso 1 1 calc R . .
C25 C 1.2513(7) 0.4112(4) 0.8862(2) 0.0350(15) Uani 1 1 d . . .
C26 C 1.3019(7) 0.4041(4) 0.9286(2) 0.0380(16) Uani 1 1 d . . .
H26 H 1.2461 0.3875 0.9516 0.046 Uiso 1 1 calc R . .
C27 C 1.4263(6) 0.4192(4) 0.9395(2) 0.0403(17) Uani 1 1 d . . .
H27 H 1.4536 0.4139 0.9693 0.048 Uiso 1 1 calc R . .
C28 C 1.5128(7) 0.4425(5) 0.9068(3) 0.0459(16) Uani 1 1 d . . .
H28 H 1.5992 0.4541 0.9136 0.055 Uiso 1 1 calc R . .
C29 C 1.4672(7) 0.4480(5) 0.8641(3) 0.0484(17) Uani 1 1 d . . .
H29 H 1.5243 0.4628 0.8412 0.058 Uiso 1 1 calc R . .
C30 C 1.3425(7) 0.4328(4) 0.8537(2) 0.0434(17) Uani 1 1 d . . .
H30 H 1.3163 0.4369 0.8238 0.052 Uiso 1 1 calc R . .
C31 C 1.0235(7) 0.3482(4) 0.9101(2) 0.0400(16) Uani 1 1 d . . .
C32 C 0.9069(8) 0.3711(4) 0.9281(2) 0.0399(15) Uani 1 1 d . . .
H32 H 0.8709 0.4219 0.9197 0.048 Uiso 1 1 calc R . .
C33 C 0.8408(7) 0.3225(5) 0.9581(3) 0.0457(18) Uani 1 1 d . . .
H33 H 0.7608 0.3406 0.9689 0.055 Uiso 1 1 calc R . .
C34 C 0.8876(8) 0.2502(4) 0.9723(2) 0.0458(18) Uani 1 1 d . . .
H34 H 0.8417 0.2173 0.9927 0.055 Uiso 1 1 calc R . .
C35 C 1.0057(8) 0.2258(5) 0.9560(2) 0.0470(18) Uani 1 1 d . . .
H35 H 1.0432 0.1764 0.9660 0.056 Uiso 1 1 calc R . .
C36 C 1.0680(7) 0.2732(4) 0.9253(2) 0.0385(16) Uani 1 1 d . . .
H36 H 1.1463 0.2536 0.9138 0.046 Uiso 1 1 calc R . .
C37 C 1.0875(7) 0.3487(4) 0.8273(2) 0.0435(17) Uani 1 1 d . . .
C38 C 0.9924(8) 0.3628(6) 0.7948(3) 0.057(2) Uani 1 1 d . . .
H38 H 0.9340 0.4061 0.7995 0.068 Uiso 1 1 calc R . .
C39 C 0.9803(10) 0.3172(6) 0.7570(3) 0.062(3) Uani 1 1 d . . .
H39 H 0.9147 0.3297 0.7365 0.074 Uiso 1 1 calc R . .
C40 C 1.0593(11) 0.2557(7) 0.7487(3) 0.074(3) Uani 1 1 d . . .
H40 H 1.0503 0.2255 0.7221 0.089 Uiso 1 1 calc R . .
C41 C 1.1575(9) 0.2344(6) 0.7792(3) 0.064(2) Uani 1 1 d . . .
H41 H 1.2118 0.1891 0.7740 0.077 Uiso 1 1 calc R . .
C42 C 1.1710(4) 0.2838(3) 0.81762(15) 0.050(2) Uani 1 1 d . . .
H42 H 1.2387 0.2725 0.8375 0.060 Uiso 1 1 calc R . .
Cl1 Cl 0.1146(4) -0.0567(3) 0.99217(15) 0.1048(18) Uiso 0.50 1 d PRD . .
Cl2 Cl 0.0519(4) -0.2716(3) 1.06986(15) 0.151(3) Uiso 0.50 1 d PRD B .
C43A C 0.1519(4) -0.1582(3) 1.00836(15) 0.58(17) Uiso 0.25 1 d PRD B 1
H43A H 0.1794 -0.1898 0.9822 0.695 Uiso 0.25 1 calc PR C 1
H43B H 0.2233 -0.1573 1.0297 0.695 Uiso 0.25 1 calc PR D 1
C43B C 0.035(2) -0.1527(14) 0.9854(9) 0.42(11) Uiso 0.25 1 d PD B 2
H43C H -0.0554 -0.1435 0.9769 0.509 Uiso 0.25 1 calc PR B 2
H43D H 0.0761 -0.1849 0.9618 0.509 Uiso 0.25 1 calc PR B 2
C44 C 0.041(2) -0.1987(14) 1.0288(9) 0.33(4) Uiso 0.50 1 d PRD . .
H44A H -0.0076 -0.2240 1.0044 0.398 Uiso 0.25 1 calc PR B 1
H44B H -0.0135 -0.1546 1.0408 0.398 Uiso 0.25 1 calc PR B 1
H44C H -0.0379 -0.1739 1.0408 0.398 Uiso 0.25 1 calc PR B 2
H44D H 0.1089 -0.1638 1.0413 0.398 Uiso 0.25 1 calc PR B 2

loop_
_atom_site_aniso_label
_atom_site_aniso_U_11
_atom_site_aniso_U_22
_atom_site_aniso_U_33
_atom_site_aniso_U_23
_atom_site_aniso_U_13
_atom_site_aniso_U_12
B 0.037(4) 0.045(4) 0.035(4) 0.018(3) -0.002(4) -0.001(4)
Lu 0.02913(11) 0.02760(12) 0.02883(12) -0.00590(11) -0.00131(12) -0.00173(11)
O1 0.051(3) 0.043(3) 0.046(3) -0.005(2) -0.010(2) 0.010(3)
O2 0.054(3) 0.051(3) 0.053(3) -0.015(3) -0.011(2) 0.011(3)
O3 0.034(3) 0.082(4) 0.047(3) 0.004(3) 0.010(2) -0.008(3)
O4 0.043(3) 0.037(3) 0.092(5) 0.006(3) -0.004(3) -0.011(2)
O5 0.044(3) 0.034(3) 0.034(3) -0.007(2) 0.001(2) 0.002(2)
O6 0.067(4) 0.073(4) 0.034(3) -0.009(3) -0.007(2) 0.025(3)
Si2 0.105(2) 0.0649(16) 0.0338(12) 0.0010(11) -0.0104(12) 0.0322(15)
Si3 0.0637(15) 0.0381(12) 0.0612(14) 0.0117(10) -0.0060(11) 0.0063(10)
C1 0.069(6) 0.059(5) 0.049(5) -0.001(4) -0.002(4) 0.027(5)
C2 0.070(6) 0.037(4) 0.063(5) -0.018(4) -0.012(4) 0.013(4)
C3 0.107(8) 0.109(9) 0.028(4) -0.006(5) 0.010(5) 0.063(7)
C4 0.065(6) 0.091(7) 0.056(5) 0.012(5) 0.027(5) 0.026(5)
C5 0.043(5) 0.087(8) 0.26(2) 0.000(10) 0.023(9) -0.022(6)
C6 0.085(7) 0.117(8) 0.044(5) -0.009(6) 0.015(5) -0.077(7)
C7 0.077(7) 0.033(4) 0.060(5) -0.005(4) -0.010(4) -0.019(4)
C8 0.071(5) 0.040(4) 0.042(4) -0.009(3) -0.018(4) 0.010(4)
C9 0.048(4) 0.072(6) 0.035(4) -0.013(4) 0.009(3) 0.011(4)
10 0.071(6) 0.066(5) 0.028(4) -0.006(3) 0.010(4) 0.007(4)
C11 0.063(5) 0.059(6) 0.056(5) -0.012(4) -0.026(4) 0.017(4)
C12 0.122(10) 0.097(9) 0.060(6) -0.014(6) -0.033(6) 0.061(8)
C13 0.038(4) 0.044(5) 0.094(7) -0.008(5) 0.007(4) -0.004(3)
C18 0.217(17) 0.112(10) 0.086(9) 0.056(8) 0.069(10) 0.046(12)
C19 0.112(9) 0.075(7) 0.058(6) 0.023(5) 0.011(6) 0.024(6)
C20 0.174(13) 0.069(7) 0.054(6) -0.015(5) -0.049(7) 0.044(8)
C21 0.049(4) 0.056(5) 0.041(4) 0.018(4) -0.004(3) -0.003(4)
C22 0.096(9) 0.052(6) 0.110(9) -0.016(6) -0.019(7) 0.008(6)
C23 0.131(10) 0.051(5) 0.085(7) -0.014(6) 0.014(7) 0.001(7)
C24 0.078(7) 0.052(6) 0.124(10) 0.021(6) -0.025(7) 0.002(5)
C25 0.040(4) 0.029(3) 0.036(4) 0.002(3) -0.002(3) -0.014(3)
C26 0.046(4) 0.037(4) 0.031(3) 0.005(3) 0.003(3) -0.006(3)
C27 0.038(4) 0.042(4) 0.040(4) -0.001(3) -0.009(3) -0.002(3)
C28 0.045(4) 0.032(4) 0.061(5) -0.004(4) -0.009(3) 0.001(4)
C29 0.054(4) 0.034(4) 0.058(4) 0.009(4) 0.005(3) -0.010(4)
C30 0.053(4) 0.040(4) 0.037(4) 0.011(3) -0.007(3) -0.013(3)
C31 0.036(4) 0.039(4) 0.045(4) 0.009(3) -0.008(3) -0.006(3)
C32 0.040(4) 0.045(4) 0.034(3) 0.002(3) -0.005(3) -0.005(4)
C33 0.036(4) 0.056(5) 0.046(4) -0.009(4) -0.006(3) -0.019(3)
C34 0.060(5) 0.049(4) 0.029(3) -0.004(3) 0.005(4) -0.025(4)
C35 0.058(5) 0.041(4) 0.042(4) 0.003(3) -0.017(4) -0.015(4)
C36 0.040(4) 0.040(4) 0.036(4) 0.000(3) -0.003(3) -0.010(3)
C37 0.048(4) 0.047(4) 0.036(3) 0.015(3) -0.003(3) -0.021(4)
C38 0.054(5) 0.066(6) 0.049(5) 0.027(4) -0.009(4) -0.028(4)
C39 0.078(7) 0.064(6) 0.044(5) 0.022(4) -0.022(5) -0.039(5)
C40 0.094(8) 0.093(8) 0.036(5) 0.005(5) -0.005(5) -0.052(7)
C41 0.076(6) 0.061(6) 0.056(5) -0.004(4) 0.012(5) -0.025(5)
C42 0.053(5) 0.053(5) 0.042(4) 0.006(4) -0.001(4) -0.023(4)

loop_
_atom_type_symbol
_atom_type_description
_atom_type_scat_dispersion_real
_atom_type_scat_dispersion_imag
_atom_type_scat_source
C C 0.0033 0.0016 'International Tables Vol C Tables 4.2.6.8 and 6.1.1.4'
H H 0.0000 0.0000 'International Tables Vol C Tables 4.2.6.8 and 6.1.1.4'
B B 0.0013 0.0007 'International Tables Vol C Tables 4.2.6.8 and 6.1.1.4'
Cl Cl 0.1484 0.1585 'International Tables Vol C Tables 4.2.6.8 and 6.1.1.4'
Lu Lu -0.4720 5.8584 'International Tables Vol C Tables 4.2.6.8 and 6.1.1.4'
O O 0.0106 0.0060 'International Tables Vol C Tables 4.2.6.8 and 6.1.1.4'
Si Si 0.0817 0.0704 'International Tables Vol C Tables 4.2.6.8 and 6.1.1.4'

loop_
_geom_angle_atom_site_label_1
_geom_angle_atom_site_label_2
_geom_angle_atom_site_label_3
_geom_angle
C31 B C25 111.4(5)
C31 B C21 113.3(7)
C25 B C21 107.5(6)
C31 B C37 104.7(6)
C25 B C37 108.6(7)
C21 B C37 111.3(6)
C13 Lu C17 97.5(3)
C13 Lu O5 84.7(2)
C17 Lu O5 85.2(2)
C13 Lu O2 83.2(3)
C17 Lu O2 84.9(2)
O5 Lu O2 163.19(17)
C13 Lu O3 146.5(3)
C17 Lu O3 89.4(2)
O5 Lu O3 128.71(19)
O2 Lu O3 64.71(19)
C13 Lu O4 147.8(3)
C17 Lu O4 90.6(2)
O5 Lu O4 64.90(18)
O2 Lu O4 128.7(2)
O3 Lu O4 64.2(2)
C13 Lu O6 84.5(3)
C17 Lu O6 150.4(2)
O5 Lu O6 65.45(16)
O2 Lu O6 124.60(18)
O3 Lu O6 105.29(19)
O4 Lu O6 73.7(2)
C13 Lu O1 85.1(2)
C17 Lu O1 148.7(2)
O5 Lu O1 126.02(17)
O2 Lu O1 64.38(17)
O3 Lu O1 72.90(18)
O4 Lu O1 103.80(19)
O6 Lu O1 60.88(17)
C12 O1 C1 115.9(6)
C12 O1 Lu 121.6(5)
C1 O1 Lu 122.3(4)
C3 O2 C2 116.0(7)
C3 O2 Lu 113.1(5)
C2 O2 Lu 117.6(4)
C5 O3 C4 115.7(8)
C5 O3 Lu 121.0(7)
C4 O3 Lu 122.4(5)
C6 O4 C7 115.8(7)
C6 O4 Lu 121.0(6)
C7 O4 Lu 122.8(4)
C9 O5 C8 115.7(6)
C9 O5 Lu 117.0(4)
C8 O5 Lu 112.5(4)
C11 O6 10 117.9(6)
C11 O6 Lu 123.1(5)
10 O6 Lu 117.2(4)
C14A Si1A C15A 90.2(12)
C14A Si1A C13 123.1(7)
C15A Si1A C13 85.6(12)
C14A Si1A C16A 116.4(10)
C15A Si1A C16A 102.2(15)
C13 Si1A C16A 119.9(11)
C14A Si1A H14D 11.8
C15A Si1A H14D 102.0
C13 Si1A H14D 122.7
C16A Si1A H14D 113.7
C16B Si1B C13 116.5(7)
C16B Si1B C14B 108.9(8)
C13 Si1B C14B 113.9(7)
C16B Si1B C15B 100.4(8)
C13 Si1B C15B 114.0(6)
C14B Si1B C15B 101.3(9)
C16B Si1B H15A 63.4
C13 Si1B H15A 128.8
C14B Si1B H15A 113.3
C15B Si1B H15A 37.0
C16B Si1B H15B 111.0
C13 Si1B H15B 130.4
C14B Si1B H15B 59.7
C15B Si1B H15B 41.6
H15A Si1B H15B 63.5
C16B Si1B H15C 123.6
C13 Si1B H15C 78.5
C14B Si1B H15C 112.7
C15B Si1B H15C 35.9
H15A Si1B H15C 66.0
H15B Si1B H15C 63.9
C19 Si2 C17 114.5(4)
C19 Si2 C20 104.2(5)
C17 Si2 C20 112.3(5)
C19 Si2 C18 106.2(6)
C17 Si2 C18 114.4(5)
C20 Si2 C18 104.1(7)
C22 Si3 C21 114.3(5)
C22 Si3 C24 105.4(5)
C21 Si3 C24 109.8(5)
C22 Si3 C23 107.8(6)
C21 Si3 C23 112.7(4)
C24 Si3 C23 106.3(5)
O1 C1 C2 106.8(6)
O1 C1 H1A 110.4
C2 C1 H1A 110.4
O1 C1 H1B 110.4
C2 C1 H1B 110.4
H1A C1 H1B 108.6
O2 C2 C1 110.3(6)
O2 C2 H2A 109.6
C1 C2 H2A 109.6
O2 C2 H2B 109.6
C1 C2 H2B 109.6
H2A C2 H2B 108.1
O2 C3 C4 112.1(7)
O2 C3 H3A 109.2
C4 C3 H3A 109.2
O2 C3 H3B 109.2
C4 C3 H3B 109.2
H3A C3 H3B 107.9
O3 C4 C3 106.3(7)
O3 C4 H4A 110.5
C3 C4 H4A 110.5
O3 C4 H4B 110.5
C3 C4 H4B 110.5
H4A C4 H4B 108.7
C6 C5 O3 111.7(9)
C6 C5 H5A 109.3
O3 C5 H5A 109.3
C6 C5 H5B 109.3
O3 C5 H5B 109.3
H5A C5 H5B 107.9
C5 C6 O4 115.9(8)
C5 C6 H6A 108.3
O4 C6 H6A 108.3
C5 C6 H6B 108.3
O4 C6 H6B 108.3
H6A C6 H6B 107.4
O4 C7 C8 106.3(6)
O4 C7 H7A 110.5
C8 C7 H7A 110.5
O4 C7 H7B 110.5
C8 C7 H7B 110.5
H7A C7 H7B 108.7
O5 C8 C7 111.7(6)
O5 C8 H8A 109.3
C7 C8 H8A 109.3
O5 C8 H8B 109.3
C7 C8 H8B 109.3
H8A C8 H8B 107.9
O5 C9 10 112.2(6)
O5 C9 H9A 109.2
10 C9 H9A 109.2
O5 C9 H9B 109.2
10 C9 H9B 109.2
H9A C9 H9B 107.9
C9 10 O6 107.5(6)
C9 10 H10A 110.2
O6 10 H10A 110.2
C9 10 H10B 110.2
O6 10 H10B 110.2
H10A 10 H10B 108.5
C12 C11 O6 113.4(7)
C12 C11 H11A 108.9
O6 C11 H11A 108.9
C12 C11 H11B 108.9
O6 C11 H11B 108.9
H11A C11 H11B 107.7
C11 C12 O1 117.2(8)
C11 C12 H12A 108.0
O1 C12 H12A 108.0
C11 C12 H12B 108.0
O1 C12 H12B 108.0
H12A C12 H12B 107.3
Si1A C13 Si1B 28.2(2)
Si1A C13 Lu 141.9(5)
Si1B C13 Lu 127.6(5)
Si1A C13 H13A 101.5
Si1B C13 H13A 84.1
Lu C13 H13A 101.5
Si1A C13 H13B 101.5
Si1B C13 H13B 127.8
Lu C13 H13B 101.5
H13A C13 H13B 104.6
Si1A C13 H13C 110.2
Si1B C13 H13C 105.4
Lu C13 H13C 105.4
H13A C13 H13C 32.0
H13B C13 H13C 72.7
Si1A C13 H13D 77.5
Si1B C13 H13D 105.4
Lu C13 H13D 105.4
H13A C13 H13D 135.8
H13B C13 H13D 36.0
H13C C13 H13D 106.0
Si1A C14A H14A 109.1
Si1A C14A H14B 109.5
H14A C14A H14B 109.5
Si1A C14A H14C 109.7
H14A C14A H14C 109.5
H14B C14A H14C 109.5
Si1A C14A H14D 118.6
H14A C14A H14D 119.6
H14B C14A H14D 87.9
H14C C14A H14D 21.6
Si1A C14A H14E 108.8
H14A C14A H14E 3.1
H14B C14A H14E 112.3
H14C C14A H14E 107.0
H14D C14A H14E 117.9
Si1A C14A H14F 107.4
H14A C14A H14F 71.5
H14B C14A H14F 41.6
H14C C14A H14F 139.7
H14D C14A H14F 121.5
H14E C14A H14F 74.6
Si1A C15A H15A 108.4
Si1A C15A H15B 109.9
H15A C15A H15B 109.5
Si1A C15A H15C 110.1
H15A C15A H15C 109.5
H15B C15A H15C 109.5
Si1A C16A H16A 109.4
Si1A C16A H16B 109.0
H16A C16A H16B 109.5
Si1A C16A H16C 110.0
H16A C16A H16C 109.5
H16B C16A H16C 109.5
Si1A C16A H16D 102.7
H16A C16A H16D 137.6
H16B C16A H16D 31.6
H16C C16A H16D 83.7
Si1A C16A H16E 93.0
H16A C16A H16E 31.9
H16B C16A H16E 90.6
H16C C16A H16E 141.3
H16D C16A H16E 122.1
Si1B C14B H14A 113.0
Si1B C14B H14B 111.5
H14A C14B H14B 135.5
Si1B C14B H14C 111.5
H14A C14B H14C 89.1
H14B C14B H14C 75.8
Si1B C14B H14D 111.7
H14A C14B H14D 101.4
H14B C14B H14D 62.3
H14C C14B H14D 14.0
Si1B C14B H14E 108.6
H14A C14B H14E 8.0
H14B C14B H14E 139.1
H14C C14B H14E 97.0
H14D C14B H14E 109.5
Si1B C14B H14F 108.2
H14A C14B H14F 113.0
H14B C14B H14F 49.7
H14C C14B H14F 121.1
H14D C14B H14F 109.5
H14E C14B H14F 109.5
Si1B C15B H15A 51.2
Si1B C15B H15B 54.9
H15A C15B H15B 83.1
Si1B C15B H15C 50.2
H15A C15B H15C 90.4
H15B C15B H15C 84.1
Si1B C15B H15D 109.5
H15A C15B H15D 92.9
H15B C15B H15D 63.7
H15C C15B H15D 146.9
Si1B C15B H15E 109.4
H15A C15B H15E 155.4
H15B C15B H15E 97.4
H15C C15B H15E 65.3
H15D C15B H15E 109.5
Si1B C15B H15F 109.5
H15A C15B H15F 70.6
H15B C15B H15F 152.7
H15C C15B H15F 102.7
H15D C15B H15F 109.5
H15E C15B H15F 109.5
Si1B C16B H16A 116.1
Si1B C16B H16B 131.7
H16A C16B H16B 95.2
Si1B C16B H16D 109.6
H16A C16B H16D 89.4
H16B C16B H16D 30.9
Si1B C16B H16E 109.4
H16A C16B H16E 20.2
H16B C16B H16E 111.1
H16D C16B H16E 109.5
Si1B C16B H16F 109.4
H16A C16B H16F 120.6
H16B C16B H16F 80.5
H16D C16B H16F 109.5
H16E C16B H16F 109.5
Si2 C17 Lu 138.0(4)
Si2 C17 H17A 102.6
Lu C17 H17A 102.6
Si2 C17 H17B 102.6
Lu C17 H17B 102.6
H17A C17 H17B 105.0
Si2 C18 H18A 109.5
Si2 C18 H18B 109.5
H18A C18 H18B 109.5
Si2 C18 H18C 109.5
H18A C18 H18C 109.5
H18B C18 H18C 109.5
Si2 C19 H19A 109.5
Si2 C19 H19B 109.5
H19A C19 H19B 109.5
Si2 C19 H19C 109.5
H19A C19 H19C 109.5
H19B C19 H19C 109.5
Si2 C20 H20A 109.5
Si2 C20 H20B 109.5
H20A C20 H20B 109.5
Si2 C20 H20C 109.5
H20A C20 H20C 109.5
H20B C20 H20C 109.5
B C21 Si3 126.2(5)
B C21 H21A 105.8
Si3 C21 H21A 105.8
B C21 H21B 105.8
Si3 C21 H21B 105.8
H21A C21 H21B 106.2
Si3 C22 H22A 109.5
Si3 C22 H22B 109.5
H22A C22 H22B 109.5
Si3 C22 H22C 109.5
H22A C22 H22C 109.5
H22B C22 H22C 109.5
Si3 C23 H23A 109.5
Si3 C23 H23B 109.5
H23A C23 H23B 109.5
Si3 C23 H23C 109.5
H23A C23 H23C 109.5
H23B C23 H23C 109.5
Si3 C24 H24A 109.5
Si3 C24 H24B 109.5
H24A C24 H24B 109.5
Si3 C24 H24C 109.5
H24A C24 H24C 109.5
H24B C24 H24C 109.5
C26 C25 C30 113.7(6)
C26 C25 B 125.2(6)
C30 C25 B 121.0(6)
C27 C26 C25 124.8(7)
C27 C26 H26 117.6
C25 C26 H26 117.6
C26 C27 C28 119.9(7)
C26 C27 H27 120.1
C28 C27 H27 120.1
C29 C28 C27 117.1(7)
C29 C28 H28 121.4
C27 C28 H28 121.4
C30 C29 C28 122.4(7)
C30 C29 H29 118.8
C28 C29 H29 118.8
C29 C30 C25 122.1(7)
C29 C30 H30 119.0
C25 C30 H30 119.0
C32 C31 C36 113.7(6)
C32 C31 B 123.6(7)
C36 C31 B 122.7(7)
C31 C32 C33 122.7(7)
C31 C32 H32 118.7
C33 C32 H32 118.7
C34 C33 C32 121.8(8)
C34 C33 H33 119.1
C32 C33 H33 119.1
C33 C34 C35 117.5(7)
C33 C34 H34 121.2
C35 C34 H34 121.2
C36 C35 C34 120.0(7)
C36 C35 H35 120.0
C34 C35 H35 120.0
C35 C36 C31 124.2(7)
C35 C36 H36 117.9
C31 C36 H36 117.9
C42 C37 C38 114.6(7)
C42 C37 B 121.8(6)
C38 C37 B 123.6(8)
C39 C38 C37 123.6(10)
C39 C38 H38 118.2
C37 C38 H38 118.2
C40 C39 C38 120.8(9)
C40 C39 H39 119.6
C38 C39 H39 119.6
C39 C40 C41 120.9(9)
C39 C40 H40 119.6
C41 C40 H40 119.6
C42 C41 C40 117.5(9)
C42 C41 H41 121.2
C40 C41 H41 121.2
C37 C42 C41 122.5(6)
C37 C42 H42 118.8
C41 C42 H42 118.8
C43A Cl1 C43B 46.7(9)
C44 C43A Cl1 111.2(11)
C44 C43A H43A 109.4
Cl1 C43A H43A 109.4
C44 C43A H43B 109.4
Cl1 C43A H43B 109.4
H43A C43A H43B 108.0
C44 C43B Cl1 108.4(8)
C44 C43B H43C 110.0
Cl1 C43B H43C 110.0
C44 C43B H43D 110.0
Cl1 C43B H43D 110.0
H43C C43B H43D 108.4
C43A C44 C43B 56.5(10)
C43A C44 Cl2 124.0(17)
C43B C44 Cl2 165.8(10)
C43A C44 H44A 106.3
C43B C44 H44A 62.5
Cl2 C44 H44A 106.3
C43A C44 H44B 106.3
C43B C44 H44B 85.9
Cl2 C44 H44B 106.3
H44A C44 H44B 106.4
C43A C44 H44C 129.0
C43B C44 H44C 94.4
Cl2 C44 H44C 94.4
H44A C44 H44C 90.9
H44B C44 H44C 23.8
C43A C44 H44D 48.1
C43B C44 H44D 94.4
Cl2 C44 H44D 94.4
H44A C44 H44D 154.1
H44B C44 H44D 81.7
H44C C44 H44D 103.1

loop_
_geom_bond_atom_site_label_1
_geom_bond_atom_site_label_2
_geom_bond_distance
B C31 1.626(10)
B C25 1.648(12)
B C21 1.652(11)
B C37 1.655(11)
Lu C13 2.366(8)
Lu C17 2.371(8)
Lu O5 2.399(5)
Lu O2 2.422(5)
Lu O3 2.431(5)
Lu O4 2.433(5)
Lu O6 2.524(5)
Lu O1 2.532(5)
O1 C12 1.394(10)
O1 C1 1.428(9)
O2 C3 1.422(11)
O2 C2 1.447(10)
O3 C5 1.412(13)
O3 C4 1.429(10)
O4 C6 1.415(10)
O4 C7 1.416(10)
O5 C9 1.413(9)
O5 C8 1.436(9)
O6 C11 1.378(9)
O6 10 1.455(9)
Si1A C14A 1.726(11)
Si1A C15A 1.74(3)
Si1A C13 1.787(10)
Si1A C16A 1.80(3)
Si1A H14D 1.9880
Si1B C16B 1.767(17)
Si1B C13 1.859(9)
Si1B C14B 1.876(19)
Si1B C15B 1.895(17)
Si1B H15A 1.4784
Si1B H15B 1.5616
Si1B H15C 1.4593
Si2 C19 1.853(11)
Si2 C17 1.856(8)
Si2 C20 1.858(10)
Si2 C18 1.895(15)
Si3 C22 1.820(12)
Si3 C21 1.848(9)
Si3 C24 1.872(9)
Si3 C23 1.877(11)
C1 C2 1.540(12)
C1 H1A 0.9900
C1 H1B 0.9900
C2 H2A 0.9900
C2 H2B 0.9900
C3 C4 1.444(15)
C3 H3A 0.9900
C3 H3B 0.9900
C4 H4A 0.9900
C4 H4B 0.9900
C5 C6 1.406(16)
C5 H5A 0.9900
C5 H5B 0.9900
C6 H6A 0.9900
C6 H6B 0.9900
C7 C8 1.479(12)
C7 H7A 0.9900
C7 H7B 0.9900
C8 H8A 0.9900
C8 H8B 0.9900
C9 10 1.444(11)
C9 H9A 0.9900
C9 H9B 0.9900
10 H10A 0.9900
10 H10B 0.9900
C11 C12 1.354(12)
C11 H11A 0.9900
C11 H11B 0.9900
C12 H12A 0.9900
C12 H12B 0.9900
C13 H13A 0.9900
C13 H13B 0.9900
C13 H13C 0.9900
C13 H13D 0.9900
C14A H14A 0.9800
C14A H14B 0.9800
C14A H14C 0.9800
C14A H14D 0.4613
C14A H14E 1.3319
C14A H14F 1.3102
C15A H15A 0.9800
C15A H15B 0.9800
C15A H15C 0.9800
C16A H16A 0.9800
C16A H16B 0.9800
C16A H16C 0.9800
C16A H16D 0.8030
C16A H16E 1.0215
C14B H14A 0.6404
C14B H14B 1.0792
C14B H14C 1.4766
C14B H14D 0.9800
C14B H14E 0.9800
C14B H14F 0.9800
C15B H15A 1.1399
C15B H15B 1.2675
C15B H15C 1.1148
C15B H15D 0.9800
C15B H15E 0.9800
C15B H15F 0.9800
C16B H16A 1.3544
C16B H16B 0.7385
C16B H16D 0.9800
C16B H16E 0.9800
C16B H16F 0.9800
C17 H17A 0.9900
C17 H17B 0.9900
C18 H18A 0.9800
C18 H18B 0.9800
C18 H18C 0.9800
C19 H19A 0.9800
C19 H19B 0.9800
C19 H19C 0.9800
C20 H20A 0.9800
C20 H20B 0.9800
C20 H20C 0.9800
C21 H21A 0.9900
C21 H21B 0.9900
C22 H22A 0.9800
C22 H22B 0.9800
C22 H22C 0.9800
C23 H23A 0.9800
C23 H23B 0.9800
C23 H23C 0.9800
C24 H24A 0.9800
C24 H24B 0.9800
C24 H24C 0.9800
C25 C26 1.395(10)
C25 C30 1.419(10)
C26 C27 1.370(10)
C26 H26 0.9500
C27 C28 1.398(10)
C27 H27 0.9500
C28 C29 1.382(10)
C28 H28 0.9500
C29 C30 1.370(10)
C29 H29 0.9500
C30 H30 0.9500
C31 C32 1.393(11)
C31 C36 1.394(10)
C32 C33 1.393(10)
C32 H32 0.9500
C33 C34 1.353(11)
C33 H33 0.9500
C34 C35 1.394(12)
C34 H34 0.9500
C35 C36 1.378(10)
C35 H35 0.9500
C36 H36 0.9500
C37 C42 1.410(9)
C37 C38 1.421(11)
C38 C39 1.375(12)
C38 H38 0.9500
C39 C40 1.329(15)
C39 H39 0.9500
C40 C41 1.427(14)
C40 H40 0.9500
C41 C42 1.425(10)
C41 H41 0.9500
C42 H42 0.9500
Cl1 C43A 1.7787
Cl1 C43B 1.797(18)
Cl2 C44 1.73(2)
C43A C44 1.477(19)
C43A H43A 0.9900
C43A H43B 0.9900
C43B C44 1.5172
C43B H43C 0.9900
C43B H43D 0.9900
C44 H44A 0.9900
C44 H44B 0.9900
C44 H44C 0.9900
C44 H44D 0.9900

loop_
_geom_torsion_atom_site_label_1
_geom_torsion_atom_site_label_2
_geom_torsion_atom_site_label_3
_geom_torsion_atom_site_label_4
_geom_torsion
C13 Lu O1 C12 -92.7(8)
C17 Lu O1 C12 170.9(8)
O5 Lu O1 C12 -13.0(9)
O2 Lu O1 C12 -177.5(9)
O3 Lu O1 C12 112.9(8)
O4 Lu O1 C12 55.9(8)
O6 Lu O1 C12 -6.3(8)
C13 Lu O1 C1 81.9(7)
C17 Lu O1 C1 -14.5(8)
O5 Lu O1 C1 161.6(6)
O2 Lu O1 C1 -2.9(6)
O3 Lu O1 C1 -72.6(6)
O4 Lu O1 C1 -129.6(6)
O6 Lu O1 C1 168.3(7)
C13 Lu O2 C3 160.8(6)
C17 Lu O2 C3 62.6(6)
O5 Lu O2 C3 116.7(8)
O3 Lu O2 C3 -29.1(5)
O4 Lu O2 C3 -24.0(6)
O6 Lu O2 C3 -120.7(6)
O1 Lu O2 C3 -111.4(6)
C13 Lu O2 C2 -59.7(6)
C17 Lu O2 C2 -157.9(6)
O5 Lu O2 C2 -103.8(7)
O3 Lu O2 C2 110.4(6)
O4 Lu O2 C2 115.5(6)
O6 Lu O2 C2 18.8(6)
O1 Lu O2 C2 28.1(5)
C13 Lu O3 C5 -145.4(9)
C17 Lu O3 C5 111.9(9)
O5 Lu O3 C5 28.6(9)
O2 Lu O3 C5 -163.4(9)
O4 Lu O3 C5 21.0(8)
O6 Lu O3 C5 -42.0(9)
O1 Lu O3 C5 -94.2(9)
C13 Lu O3 C4 22.8(8)
C17 Lu O3 C4 -79.9(6)
O5 Lu O3 C4 -163.2(6)
O2 Lu O3 C4 4.7(6)
O4 Lu O3 C4 -170.8(6)
O6 Lu O3 C4 126.2(6)
O1 Lu O3 C4 73.9(6)
C13 Lu O4 C6 156.8(7)
C17 Lu O4 C6 -98.1(7)
O5 Lu O4 C6 177.4(7)
O2 Lu O4 C6 -14.2(8)
O3 Lu O4 C6 -9.1(6)
O6 Lu O4 C6 107.4(7)
O1 Lu O4 C6 53.8(7)
C13 Lu O4 C7 -31.2(9)
C17 Lu O4 C7 73.9(6)
O5 Lu O4 C7 -10.5(6)
O2 Lu O4 C7 157.8(5)
O3 Lu O4 C7 162.9(7)
O6 Lu O4 C7 -80.6(6)
O1 Lu O4 C7 -134.1(6)
C13 Lu O5 C9 64.4(6)
C17 Lu O5 C9 162.4(5)
O2 Lu O5 C9 108.4(7)
O3 Lu O5 C9 -112.2(5)
O4 Lu O5 C9 -104.7(5)
O6 Lu O5 C9 -21.9(5)
O1 Lu O5 C9 -15.5(6)
C13 Lu O5 C8 -158.1(5)
C17 Lu O5 C8 -60.1(5)
O2 Lu O5 C8 -114.2(7)
O3 Lu O5 C8 25.2(5)
O4 Lu O5 C8 32.8(4)
O6 Lu O5 C8 115.6(5)
O1 Lu O5 C8 121.9(4)
C13 Lu O6 C11 103.5(7)
C17 Lu O6 C11 -161.1(6)
O5 Lu O6 C11 -169.9(7)
O2 Lu O6 C11 25.7(7)
O3 Lu O6 C11 -43.9(7)
O4 Lu O6 C11 -100.5(7)
O1 Lu O6 C11 16.0(6)
C13 Lu O6 10 -92.2(6)
C17 Lu O6 10 3.3(8)
O5 Lu O6 10 -5.5(5)
O2 Lu O6 10 -170.0(5)
O3 Lu O6 10 120.5(5)
O4 Lu O6 10 63.8(5)
O1 Lu O6 10 -179.6(6)
C12 O1 C1 C2 155.6(9)
Lu O1 C1 C2 -19.2(9)
C3 O2 C2 C1 88.7(9)
Lu O2 C2 C1 -49.6(9)
O1 C1 C2 O2 41.7(10)
C2 O2 C3 C4 -87.2(9)
Lu O2 C3 C4 53.0(8)
C5 O3 C4 C3 -172.2(10)
Lu O3 C4 C3 19.0(10)
O2 C3 C4 O3 -45.3(10)
C4 O3 C5 C6 161.1(10)
Lu O3 C5 C6 -30.0(16)
O3 C5 C6 O4 20.0(18)
C7 O4 C6 C5 -175.1(11)
Lu O4 C6 C5 -2.5(14)
C6 O4 C7 C8 160.0(8)
Lu O4 C7 C8 -12.4(9)
C9 O5 C8 C7 83.7(8)
Lu O5 C8 C7 -54.4(7)
O4 C7 C8 O5 42.0(9)
C8 O5 C9 10 -87.8(9)
Lu O5 C9 10 48.3(9)
O5 C9 10 O6 -49.2(10)
C11 O6 10 C9 -164.9(8)
Lu O6 10 C9 29.9(8)
10 O6 C11 C12 171.8(9)
Lu O6 C11 C12 -23.9(12)
O6 C11 C12 O1 16.4(16)
C1 O1 C12 C11 -177.8(10)
Lu O1 C12 C11 -2.9(15)
C14A Si1A C13 Si1B 91.3(9)
C15A Si1A C13 Si1B 3.9(12)
C16A Si1A C13 Si1B -97.6(13)
C14A Si1A C13 Lu 164.6(3)
C15A Si1A C13 Lu 77.2(15)
C16A Si1A C13 Lu -24.4(16)
C16B Si1B C13 Si1A 66.5(9)
C14B Si1B C13 Si1A -61.6(10)
C15B Si1B C13 Si1A -177.3(9)
C16B Si1B C13 Lu -65.3(9)
C14B Si1B C13 Lu 166.6(8)
C15B Si1B C13 Lu 51.0(8)
C17 Lu C13 Si1A -58.2(9)
O5 Lu C13 Si1A 26.2(9)
O2 Lu C13 Si1A -142.1(9)
O3 Lu C13 Si1A -158.5(7)
O4 Lu C13 Si1A 44.9(12)
O6 Lu C13 Si1A 92.0(9)
O1 Lu C13 Si1A 153.1(9)
C17 Lu C13 Si1B -23.5(6)
O5 Lu C13 Si1B 61.0(6)
O2 Lu C13 Si1B -107.4(6)
O3 Lu C13 Si1B -123.7(5)
O4 Lu C13 Si1B 79.7(8)
O6 Lu C13 Si1B 126.8(6)
O1 Lu C13 Si1B -172.1(6)
C19 Si2 C17 Lu -71.7(8)
C20 Si2 C17 Lu 169.7(6)
C18 Si2 C17 Lu 51.3(9)
C13 Lu C17 Si2 -179.7(6)
O5 Lu C17 Si2 96.4(6)
O2 Lu C17 Si2 -97.2(6)
O3 Lu C17 Si2 -32.6(6)
O4 Lu C17 Si2 31.6(6)
O6 Lu C17 Si2 88.3(8)
O1 Lu C17 Si2 -86.8(7)
C31 B C21 Si3 73.3(8)
C25 B C21 Si3 -50.3(8)
C37 B C21 Si3 -169.1(6)
C22 Si3 C21 B 63.1(8)
C24 Si3 C21 B -178.6(7)
C23 Si3 C21 B -60.4(8)
C31 B C25 C26 -23.7(10)
C21 B C25 C26 101.1(8)
C37 B C25 C26 -138.5(7)
C31 B C25 C30 160.4(6)
C21 B C25 C30 -74.8(8)
C37 B C25 C30 45.6(8)
C30 C25 C26 C27 2.5(11)
B C25 C26 C27 -173.6(7)
C25 C26 C27 C28 -1.0(12)
C26 C27 C28 C29 -0.9(12)
C27 C28 C29 C30 1.0(13)
C28 C29 C30 C25 0.6(13)
C26 C25 C30 C29 -2.3(11)
B C25 C30 C29 174.0(7)
C25 B C31 C32 133.4(7)
C21 B C31 C32 12.0(10)
C37 B C31 C32 -109.4(8)
C25 B C31 C36 -48.6(9)
C21 B C31 C36 -169.9(7)
C37 B C31 C36 68.6(9)
C36 C31 C32 C33 -0.9(10)
B C31 C32 C33 177.3(7)
C31 C32 C33 C34 1.4(11)
C32 C33 C34 C35 0.3(10)
C33 C34 C35 C36 -2.4(10)
C34 C35 C36 C31 3.0(11)
C32 C31 C36 C35 -1.3(10)
B C31 C36 C35 -179.5(7)
C31 B C37 C42 -83.3(8)
C25 B C37 C42 35.9(8)
C21 B C37 C42 154.0(6)
C31 B C37 C38 95.3(7)
C25 B C37 C38 -145.5(6)
C21 B C37 C38 -27.4(9)
C42 C37 C38 C39 0.5(10)
B C37 C38 C39 -178.2(7)
C37 C38 C39 C40 0.1(13)
C38 C39 C40 C41 1.1(14)
C39 C40 C41 C42 -2.8(13)
C38 C37 C42 C41 -2.3(9)
B C37 C42 C41 176.4(6)
C40 C41 C42 C37 3.5(10)
C43B Cl1 C43A C44 -46.6(8)
C43A Cl1 C43B C44 44.0(6)
Cl1 C43A C44 C43B 48.7(6)
Cl1 C43A C44 Cl2 -148.4(16)
Cl1 C43B C44 C43A -46.9(7)
Cl1 C43B C44 Cl2 -144(4)
